data_1545179
loop_
_publ_author_name
'Rovira, Alexander R.'
'Fin, Andrea'
'Tor, Yitzhak'

_publ_section_title
;
 Expanding a fluorescent RNA alphabet: synthesis, photophysics and utility
 of isothiazole-derived purine nucleoside surrogates.
;
_journal_issue 4
_journal_name_full 'Chemical science'
_journal_page_first 2983
_journal_page_last 2993
_journal_paper_doi 10.1039/c6sc05354h
_journal_volume 8
_journal_year 2017
_chemical_formula_moiety 'C8 H8 Br N5 O S'
_chemical_formula_sum 'C8 H8 Br N5 O S'
_chemical_formula_weight 302.16
_space_group_crystal_system monoclinic
_space_group_IT_number 14
_space_group_name_Hall '-P 2yn'
_space_group_name_H-M_alt 'P 1 21/n 1'
_symmetry_space_group_name_Hall '-P 2yn'
_symmetry_space_group_name_H-M 'P 1 21/n 1'
_atom_sites_solution_hydrogens mixed
_audit_creation_date 2016-04-01
_audit_creation_method
;
Olex2 1.2-beta
(compiled 2016.02.19 svn.r3266 for OlexSys, GUI svn.r5155)
;
_audit_update_record
;
2016-12-06 deposited with the CCDC.
2017-01-27 downloaded from the CCDC.
;
_cell_angle_alpha 90
_cell_angle_beta 112.3510(10)
_cell_angle_gamma 90
_cell_formula_units_Z 4
_cell_length_a 15.3538(6)
_cell_length_b 4.3958(2)
_cell_length_c 17.1443(6)
_cell_measurement_reflns_used 9868
_cell_measurement_temperature 100(2)
_cell_measurement_theta_max 70.20
_cell_measurement_theta_min 3.30
_cell_volume 1070.18(7)
_computing_cell_refinement 'SAINT v8.37A (Bruker, 2016)'
_computing_data_collection 'APEX3 v2016.1-0 (Bruker, 2016)'
_computing_data_reduction 'SAINT v8.37A (Bruker, 2016)'
_computing_molecular_graphics 'Olex2 (Dolomanov et al., 2009)'
_computing_publication_material 'Olex2 (Dolomanov et al., 2009)'
_computing_structure_refinement 'XL (Sheldrick, 2008)'
_computing_structure_solution 'ShelXT (Sheldrick, 2015)'
_diffrn_ambient_temperature 100.0
_diffrn_detector 'Bruker Platinum135 CCD'
_diffrn_detector_area_resol_mean 7.9
_diffrn_detector_type 'CCD Area Detector'
_diffrn_measured_fraction_theta_full 0.993
_diffrn_measured_fraction_theta_max 0.988
_diffrn_measurement_device 'Fixed Chi Three-Circle Diffractometer'
_diffrn_measurement_device_type 'Bruker D8 Pt-135'
_diffrn_measurement_method '\w and \f scans'
_diffrn_radiation_monochromator 'Multilayer Mirrors'
_diffrn_radiation_probe x-ray
_diffrn_radiation_type CuK\a
_diffrn_radiation_wavelength 1.54178
_diffrn_reflns_av_R_equivalents 0.0421
_diffrn_reflns_av_unetI/netI 0.0211
_diffrn_reflns_Laue_measured_fraction_full 0.993
_diffrn_reflns_Laue_measured_fraction_max 0.988
_diffrn_reflns_limit_h_max 17
_diffrn_reflns_limit_h_min -18
_diffrn_reflns_limit_k_max 5
_diffrn_reflns_limit_k_min -5
_diffrn_reflns_limit_l_max 20
_diffrn_reflns_limit_l_min -20
_diffrn_reflns_number 16519
_diffrn_reflns_point_group_measured_fraction_full 0.993
_diffrn_reflns_point_group_measured_fraction_max 0.988
_diffrn_reflns_theta_full 67.500
_diffrn_reflns_theta_max 70.194
_diffrn_reflns_theta_min 3.295
_diffrn_source 'Micro Focus Rotating Anode'
_diffrn_source_type 'Bruker FR-591'
_diffrn_standards_number 0
_exptl_absorpt_coefficient_mu 6.976
_exptl_absorpt_correction_T_max 0.5220
_exptl_absorpt_correction_T_min 0.3484
_exptl_absorpt_correction_type multi-scan
_exptl_absorpt_process_details
;
SADABS-2014/5 (Bruker,2014/5) was used for absorption correction.
wR2(int) was 0.0965 before and 0.0542 after correction.
The Ratio of minimum to maximum transmission is 0.6674.
The \l/2 correction factor is Not present.
;
_exptl_crystal_colour yellow
_exptl_crystal_colour_primary yellow
_exptl_crystal_density_diffrn 1.875
_exptl_crystal_description needle
_exptl_crystal_F_000 600
_exptl_crystal_size_max 0.22
_exptl_crystal_size_mid 0.05
_exptl_crystal_size_min 0.05
_refine_diff_density_max 0.349
_refine_diff_density_min -0.338
_refine_diff_density_rms 0.062
_refine_ls_extinction_method none
_refine_ls_goodness_of_fit_ref 1.079
_refine_ls_hydrogen_treatment mixed
_refine_ls_matrix_type full
_refine_ls_number_parameters 151
_refine_ls_number_reflns 2020
_refine_ls_number_restraints 0
_refine_ls_restrained_S_all 1.079
_refine_ls_R_factor_all 0.0227
_refine_ls_R_factor_gt 0.0218
_refine_ls_shift/su_max 0.001
_refine_ls_shift/su_mean 0.000
_refine_ls_structure_factor_coef Fsqd
_refine_ls_weighting_details 'w=1/[\s^2^(Fo^2^)+(0.0254P)^2^+1.0784P] where P=(Fo^2^+2Fc^2^)/3'
_refine_ls_weighting_scheme calc
_refine_ls_wR_factor_gt 0.0555
_refine_ls_wR_factor_ref 0.0562
_reflns_Friedel_coverage 0.000
_reflns_number_gt 1945
_reflns_number_total 2020
_reflns_threshold_expression 'I > 2\s(I)'
_cod_data_source_file c6sc05354h2.cif
_cod_data_source_block tor91
_cod_depositor_comments
;
The following automatic conversions were performed:

'_diffrn_radiation_probe' value 'X-ray' changed to 'x-ray' according
to
/usr/data/users/saulius/crontab/automatic-downloads/rss-feeds/RSC/lib/dictionaries/cif_core.dic
dictionary named 'cif_core.dic' version 2.4.2 from 2011-04-26.

Automatic conversion script
Id: cif_fix_values 4268 2015-11-12 08:31:59Z antanas 

 Adding full bibliography for 1545178--1545180.cif.

 Adding full bibliography for 1545178--1545180.cif.
;
_cod_database_code 1545179
_shelx_space_group_comment
;
The symmetry employed for this shelxl refinement is uniquely defined
by the following loop, which should always be used as a source of
symmetry information in preference to the above space-group names.
They are only intended as comments.
;
_olex2_refinement_description
;
1. Fixed Uiso
 At 1.2 times of:
  All C(H) groups
 At 1.5 times of:
  All C(H,H,H) groups
2.a Aromatic/amide H refined with riding coordinates:
 C6(H6)
2.b Idealised Me refined as rotating group:
 C7(H7A,H7B,H7C), C8(H8A,H8B,H8C)
;
_shelx_shelxl_version_number 2014/7
_olex2_submission_special_instructions 'No special instructions were received'

loop_
_space_group_symop_operation_xyz
'x, y, z'
'-x+1/2, y+1/2, -z+1/2'
'-x, -y, -z'
'x-1/2, -y-1/2, z-1/2'

loop_
_atom_site_label
_atom_site_type_symbol
_atom_site_fract_x
_atom_site_fract_y
_atom_site_fract_z
_atom_site_U_iso_or_equiv
_atom_site_adp_type
_atom_site_occupancy
_atom_site_site_symmetry_order
_atom_site_calc_flag
_atom_site_refinement_flags_posn
Br1 Br 0.33206(2) 0.09065(5) 0.83767(2) 0.02268(9) Uani 1 1 d .
S1 S 0.53441(3) -0.18762(10) 0.92738(3) 0.01668(12) Uani 1 1 d .
O1 O 0.74622(10) 0.1375(3) 0.82346(9) 0.0222(3) Uani 1 1 d .
N1 N 0.62520(12) -0.1200(4) 0.90155(10) 0.0182(3) Uani 1 1 d .
N2 N 0.61601(11) 0.3802(4) 0.73156(10) 0.0153(3) Uani 1 1 d .
H2 H 0.6478(18) 0.464(6) 0.7102(16) 0.023(6) Uiso 1 1 d .
N3 N 0.46328(11) 0.3635(3) 0.73694(9) 0.0131(3) Uani 1 1 d .
N4 N 0.49300(11) 0.6336(4) 0.63084(10) 0.0153(3) Uani 1 1 d .
N5 N 0.36728(11) 0.9284(4) 0.54456(10) 0.0165(3) Uani 1 1 d .
C1 C 0.45737(13) 0.0390(4) 0.85192(11) 0.0148(4) Uani 1 1 d .
C2 C 0.50287(13) 0.1732(4) 0.80487(11) 0.0125(3) Uani 1 1 d .
C3 C 0.59781(13) 0.0727(4) 0.83695(11) 0.0141(4) Uani 1 1 d .
C4 C 0.66172(13) 0.1928(4) 0.79861(12) 0.0159(4) Uani 1 1 d .
C5 C 0.52092(13) 0.4595(4) 0.70199(11) 0.0131(4) Uani 1 1 d .
C6 C 0.41616(13) 0.7953(4) 0.61692(11) 0.0147(4) Uani 1 1 d .
H6 H 0.3947 0.8170 0.6618 0.018 Uiso 1 1 calc R
C7 C 0.38486(14) 0.8747(5) 0.46726(12) 0.0204(4) Uani 1 1 d .
H7A H 0.4051 1.0648 0.4494 0.031 Uiso 1 1 calc GR
H7B H 0.3269 0.8025 0.4226 0.031 Uiso 1 1 calc GR
H7C H 0.4343 0.7210 0.4782 0.031 Uiso 1 1 calc GR
C8 C 0.28882(14) 1.1297(4) 0.53683(13) 0.0208(4) Uani 1 1 d .
H8A H 0.2296 1.0347 0.5004 0.031 Uiso 1 1 calc GR
H8B H 0.2967 1.3238 0.5122 0.031 Uiso 1 1 calc GR
H8C H 0.2875 1.1659 0.5928 0.031 Uiso 1 1 calc GR

loop_
_atom_site_aniso_label
_atom_site_aniso_U_11
_atom_site_aniso_U_22
_atom_site_aniso_U_33
_atom_site_aniso_U_23
_atom_site_aniso_U_13
_atom_site_aniso_U_12
Br1 0.01347(12) 0.03313(14) 0.02127(13) 0.00623(8) 0.00640(9) -0.00183(8)
S1 0.0204(2) 0.0160(2) 0.0130(2) 0.00232(17) 0.00554(18) 0.00176(17)
O1 0.0146(7) 0.0312(8) 0.0208(7) -0.0001(6) 0.0066(6) 0.0062(6)
N1 0.0199(8) 0.0184(8) 0.0157(8) -0.0005(6) 0.0061(7) 0.0042(6)
N2 0.0136(8) 0.0177(8) 0.0157(8) 0.0007(6) 0.0069(7) -0.0009(6)
N3 0.0139(7) 0.0119(7) 0.0124(7) 0.0006(6) 0.0038(6) -0.0010(6)
N4 0.0153(8) 0.0157(7) 0.0146(7) 0.0014(6) 0.0051(6) -0.0012(6)
N5 0.0167(8) 0.0139(8) 0.0157(8) 0.0005(6) 0.0028(6) -0.0006(6)
C1 0.0162(9) 0.0142(9) 0.0134(8) -0.0010(7) 0.0048(7) -0.0015(7)
C2 0.0138(8) 0.0103(8) 0.0110(8) -0.0038(7) 0.0020(7) -0.0014(6)
C3 0.0149(9) 0.0129(9) 0.0131(8) -0.0040(7) 0.0038(7) 0.0011(7)
C4 0.0155(9) 0.0161(9) 0.0157(9) -0.0043(7) 0.0054(7) 0.0015(7)
C5 0.0147(8) 0.0107(8) 0.0132(8) -0.0034(7) 0.0044(7) -0.0014(7)
C6 0.0169(9) 0.0120(8) 0.0144(8) -0.0024(7) 0.0050(7) -0.0049(7)
C7 0.0209(10) 0.0243(10) 0.0138(9) 0.0031(8) 0.0043(8) -0.0028(8)
C8 0.0187(10) 0.0169(9) 0.0230(10) -0.0010(8) 0.0037(8) 0.0009(8)

loop_
_atom_type_symbol
_atom_type_description
_atom_type_scat_dispersion_real
_atom_type_scat_dispersion_imag
_atom_type_scat_source
C C 0.0181 0.0091 'International Tables Vol C Tables 4.2.6.8 and 6.1.1.4'
H H 0.0000 0.0000 'International Tables Vol C Tables 4.2.6.8 and 6.1.1.4'
Br Br -0.6763 1.2805 'International Tables Vol C Tables 4.2.6.8 and 6.1.1.4'
N N 0.0311 0.0180 'International Tables Vol C Tables 4.2.6.8 and 6.1.1.4'
O O 0.0492 0.0322 'International Tables Vol C Tables 4.2.6.8 and 6.1.1.4'
S S 0.3331 0.5567 'International Tables Vol C Tables 4.2.6.8 and 6.1.1.4'

loop_
_geom_angle_atom_site_label_1
_geom_angle_atom_site_label_2
_geom_angle_atom_site_label_3
_geom_angle
N1 S1 C1 96.01(9)
C3 N1 S1 107.95(13)
C4 N2 H2 116.9(18)
C4 N2 C5 125.87(17)
C5 N2 H2 117.0(18)
C5 N3 C2 115.15(16)
C6 N4 C5 114.80(16)
C6 N5 C7 122.94(16)
C6 N5 C8 120.63(17)
C8 N5 C7 116.36(16)
S1 C1 Br1 123.80(11)
C2 C1 Br1 126.73(14)
C2 C1 S1 109.47(14)
N3 C2 C1 126.51(17)
N3 C2 C3 125.20(17)
C1 C2 C3 108.26(16)
N1 C3 C2 118.31(17)
N1 C3 C4 123.20(17)
C2 C3 C4 118.46(16)
O1 C4 N2 123.17(18)
O1 C4 C3 124.82(18)
N2 C4 C3 112.00(16)
N3 C5 N2 123.21(17)
N3 C5 N4 123.46(17)
N4 C5 N2 113.25(16)
N4 C6 H6 118.0
N5 C6 N4 124.03(17)
N5 C6 H6 118.0
N5 C7 H7A 109.5
N5 C7 H7B 109.5
N5 C7 H7C 109.5
H7A C7 H7B 109.5
H7A C7 H7C 109.5
H7B C7 H7C 109.5
N5 C8 H8A 109.5
N5 C8 H8B 109.5
N5 C8 H8C 109.5
H8A C8 H8B 109.5
H8A C8 H8C 109.5
H8B C8 H8C 109.5

loop_
_geom_bond_atom_site_label_1
_geom_bond_atom_site_label_2
_geom_bond_distance
Br1 C1 1.8588(19)
S1 N1 1.6423(18)
S1 C1 1.7035(19)
O1 C4 1.226(2)
N1 C3 1.329(3)
N2 H2 0.80(3)
N2 C4 1.371(2)
N2 C5 1.395(2)
N3 C2 1.374(2)
N3 C5 1.313(3)
N4 C5 1.364(2)
N4 C6 1.319(2)
N5 C6 1.318(2)
N5 C7 1.469(3)
N5 C8 1.460(3)
C1 C2 1.384(3)
C2 C3 1.419(3)
C3 C4 1.471(3)
C6 H6 0.9500
C7 H7A 0.9800
C7 H7B 0.9800
C7 H7C 0.9800
C8 H8A 0.9800
C8 H8B 0.9800
C8 H8C 0.9800

loop_
_geom_hbond_atom_site_label_D
_geom_hbond_atom_site_label_H
_geom_hbond_atom_site_label_A
_geom_hbond_distance_DH
_geom_hbond_distance_HA
_geom_hbond_distance_DA
_geom_hbond_angle_DHA
_geom_hbond_site_symmetry_A
N2 H2 O1 0.80(3) 2.07(3) 2.856(2) 168(3) 2_656
